data_5000226
loop_
_publ_author_name
'Eby, R. K.'
'Hawthorne, F. C.'

_publ_section_title
;
 Clinoclase and the geometry of [5]-coordinate Cu^2+^ in minerals
;
_journal_issue 12
_journal_name_full 'Acta Crystallographica Section C'
_journal_page_first 2291
_journal_page_last 2294
_journal_paper_doi 10.1107/S0108270190004723
_journal_volume 46
_journal_year 1990
_chemical_name_mineral Clinoclase
_chemical_name_systematic 'Copper arsenate trihydroxide'
_space_group_IT_number 14
_symmetry_cell_setting monoclinic
_symmetry_Int_Tables_number 14
_symmetry_space_group_name_Hall '-P 2ybc'
_symmetry_space_group_name_H-M 'P 1 21/c 1'
_cell_angle_alpha 90
_cell_angle_beta 99.51(2)
_cell_angle_gamma 90
_cell_formula_units_Z 4
_cell_length_a 7.257(2)
_cell_length_b 6.457(2)
_cell_length_c 12.378(3)
_cell_volume 572.0
_cod_database_code 5000226

loop_
_symmetry_equiv_pos_as_xyz
x,y,z
-x,1/2+y,1/2-z
-x,-y,-z
x,1/2-y,1/2+z

loop_
_atom_site_label
_atom_site_type_symbol
_atom_site_symmetry_multiplicity
_atom_site_Wyckoff_symbol
_atom_site_fract_x
_atom_site_fract_y
_atom_site_fract_z
_atom_site_occupancy
_atom_site_attached_hydrogens
_atom_site_calc_flag
Cu1 Cu2+ 4 e 0.7877(1) 0.1400(2) 0.3294(1) 1. 0 d
Cu2 Cu2+ 4 e 0.8153(1) 0.3813(2) 0.1274(1) 1. 0 d
Cu3 Cu2+ 4 e 0.3869(1) 0.3531(2) 0.4126(1) 1. 0 d
As1 As5+ 4 e 0.3087(1) 0.1499(1) 0.1796(1) 1. 0 d
O1 O2- 4 e 0.4149(8) 0.0710(9) 0.0738(5) 1. 0 d
O2 O2- 4 e 0.8377(7) -0.1577(9) 0.3652(4) 1. 0 d
O3 O2- 4 e 0.1798(8) -0.0531(9) 0.2130(4) 1. 0 d
O4 O2- 4 e 0.4711(8) 0.2205(9) 0.2854(5) 1. 0 d
O5 O2- 4 e 0.7799(9) 0.2034(9) 0.4780(5) 1. 1 d
O6 O2- 4 e 0.8088(8) 0.0943(9) 0.1773(4) 1. 1 d
O7 O2- 4 e 0.1808(8) 0.1670(9) 0.4106(5) 1. 1 d
H1 H1+ 4 e -1. -1. -1. 3. 0 dum

loop_
_atom_type_symbol
_atom_type_oxidation_number
Cu2+ 2.000
As5+ 5.000
O2- -2.000
H1+ 1.000
